data_7043951
loop_
_publ_author_name
'Singh, Yogendra'
'Patel, Ram Niwas'
'Singh, Yogendra Pratap'
'Patel, Abhay Kumar'
'Patel, N.'
'Singh, Rita'
'Jasinski, Jerry P.'
'Butcher, R. J.'
'Colacio, Enrique'
'Palacios, Maria A.'

_publ_section_title
;
 Unprecedented tetranuclear complexes "weighing balance shaped" topology:
 Single crystal structures, unusual EPR spectra, magnetic properties and
 antioxidant activity
;
_journal_name_full 'Dalton Trans.'
_journal_paper_doi 10.1039/C7DT02595E
_journal_year 2017
_chemical_formula_moiety 'C80 H62 Cu4 N12 O13, 2(N O3)'
_chemical_formula_sum 'C80 H62 Cu4 N14 O19'
_chemical_formula_weight 1777.59
_space_group_crystal_system monoclinic
_space_group_IT_number 14
_space_group_name_Hall '-P 2yn'
_space_group_name_H-M_alt 'P 1 21/n 1'
_symmetry_space_group_name_Hall '-P 2yn'
_symmetry_space_group_name_H-M 'P 1 21/n 1'
_atom_sites_solution_hydrogens mixed
_audit_creation_method SHELXL-2014/7
_audit_update_record
;
2017-03-07 deposited with the CCDC.
2017-08-11 downloaded from the CCDC.
;
_cell_angle_alpha 90
_cell_angle_beta 99.454(4)
_cell_angle_gamma 90
_cell_formula_units_Z 4
_cell_length_a 13.5950(6)
_cell_length_b 31.2519(19)
_cell_length_c 19.8980(7)
_cell_measurement_reflns_used 8178
_cell_measurement_temperature 173(2)
_cell_measurement_theta_max 27.7640
_cell_measurement_theta_min 3.3380
_cell_volume 8339.2(7)
_computing_cell_refinement 'CrysAlisPro 1.171.38.41 (Rigaku OD, 2015)'
_computing_data_collection 'CrysAlisPro 1.171.38.41 (Rigaku OD, 2015)'
_computing_data_reduction 'CrysAlisPro 1.171.38.41 (Rigaku OD, 2015)'
_computing_molecular_graphics 'SHELXTL (Sheldrick, 2008)'
_computing_publication_material 'SHELXTL (Sheldrick, 2008)'
_computing_structure_refinement 'SHELXL-2014/7 (Sheldrick, 2014)'
_computing_structure_solution Shelxt
_diffrn_ambient_temperature 173(2)
_diffrn_detector_area_resol_mean 16.0416
_diffrn_measured_fraction_theta_full 0.994
_diffrn_measured_fraction_theta_max 0.994
_diffrn_measurement_device_type 'Xcalibur, Eos, Gemini'
_diffrn_measurement_method '\w scans'
_diffrn_radiation_type MoK\a
_diffrn_radiation_wavelength 0.71073
_diffrn_reflns_av_R_equivalents 0.0843
_diffrn_reflns_av_unetI/netI 0.0948
_diffrn_reflns_Laue_measured_fraction_full 0.994
_diffrn_reflns_Laue_measured_fraction_max 0.994
_diffrn_reflns_limit_h_max 14
_diffrn_reflns_limit_h_min -16
_diffrn_reflns_limit_k_max 37
_diffrn_reflns_limit_k_min -37
_diffrn_reflns_limit_l_max 23
_diffrn_reflns_limit_l_min -23
_diffrn_reflns_number 43557
_diffrn_reflns_point_group_measured_fraction_full 0.994
_diffrn_reflns_point_group_measured_fraction_max 0.994
_diffrn_reflns_theta_full 25.252
_diffrn_reflns_theta_max 25.252
_diffrn_reflns_theta_min 3.038
_diffrn_source 'fine-focus sealed X-ray tube'
_exptl_absorpt_coefficient_mu 1.083
_exptl_absorpt_correction_T_max 1.00000
_exptl_absorpt_correction_T_min 0.89895
_exptl_absorpt_correction_type multi-scan
_exptl_absorpt_process_details
;
CrysAlisPro 1.171.38.41 (Rigaku Oxford Diffraction, 2015)
Empirical absorption correction using spherical harmonics,
 implemented in SCALE3 ABSPACK scaling algorithm.
;
_exptl_crystal_colour blue
_exptl_crystal_density_diffrn 1.416
_exptl_crystal_description prism
_exptl_crystal_F_000 3632
_exptl_crystal_size_max 0.37
_exptl_crystal_size_mid 0.33
_exptl_crystal_size_min 0.19
_refine_diff_density_max 1.768
_refine_diff_density_min -1.016
_refine_diff_density_rms 0.140
_refine_ls_extinction_method none
_refine_ls_goodness_of_fit_ref 1.129
_refine_ls_hydrogen_treatment mixed
_refine_ls_matrix_type full
_refine_ls_number_parameters 1078
_refine_ls_number_reflns 15017
_refine_ls_number_restraints 270
_refine_ls_restrained_S_all 1.123
_refine_ls_R_factor_all 0.1817
_refine_ls_R_factor_gt 0.1346
_refine_ls_shift/su_max 0.000
_refine_ls_shift/su_mean 0.000
_refine_ls_structure_factor_coef Fsqd
_refine_ls_weighting_details 'w=1/[\s^2^(Fo^2^)+167.0353P] where P=(Fo^2^+2Fc^2^)/3'
_refine_ls_weighting_scheme calc
_refine_ls_wR_factor_gt 0.2534
_refine_ls_wR_factor_ref 0.2836
_reflns_Friedel_coverage 0.000
_reflns_number_gt 10204
_reflns_number_total 15017
_reflns_threshold_expression 'I > 2\s(I)'
_cod_data_source_file c7dt02595e2.cif
_cod_data_source_block shelx_CCDC1
_cod_database_code 7043951
_shelx_shelxl_version_number 2014/7
_shelx_space_group_comment
;
The symmetry employed for this shelxl refinement is uniquely defined
by the following loop, which should always be used as a source of
symmetry information in preference to the above space-group names.
They are only intended as comments.
;

loop_
_space_group_symop_operation_xyz
'x, y, z'
'-x+1/2, y+1/2, -z+1/2'
'-x, -y, -z'
'x-1/2, -y-1/2, z-1/2'

loop_
_atom_site_label
_atom_site_type_symbol
_atom_site_fract_x
_atom_site_fract_y
_atom_site_fract_z
_atom_site_U_iso_or_equiv
_atom_site_adp_type
_atom_site_occupancy
_atom_site_site_symmetry_order
_atom_site_calc_flag
_atom_site_refinement_flags_posn
_atom_site_refinement_flags_adp
_atom_site_refinement_flags_occupancy
_atom_site_disorder_assembly
_atom_site_disorder_group
Cu1 Cu 0.73631(11) 0.32936(5) 0.11723(7) 0.0493(4) Uani 1 1 d D . . . .
O1W O 0.7899(7) 0.2687(4) 0.0711(5) 0.094(4) Uani 1 1 d D . . . .
H1W1 H 0.7385(18) 0.2580(10) 0.050(2) 0.142 Uiso 1 1 d D U . . .
H1W2 H 0.819(3) 0.2776(9) 0.0409(18) 0.142 Uiso 1 1 d D U . . .
O1A O 0.6777(6) 0.2922(2) 0.1828(4) 0.046(2) Uani 1 1 d . . . . .
O2A O 0.3683(7) 0.2764(4) 0.1286(5) 0.084(3) Uani 1 1 d . . . . .
H2A H 0.4066 0.2848 0.1023 0.126 Uiso 1 1 calc R U . . .
N1A N 0.7429(7) 0.3708(3) 0.0410(4) 0.050(3) Uani 1 1 d . . . . .
N2A N 0.5994(7) 0.3271(3) 0.0733(4) 0.048(3) Uani 1 1 d . . . . .
N3A N 0.5370(7) 0.3017(3) 0.1021(5) 0.047(2) Uani 1 1 d . . . . .
C1A C 0.8215(9) 0.3954(5) 0.0323(6) 0.057(3) Uani 1 1 d . . . . .
H1AA H 0.8822 0.3928 0.0634 0.069 Uiso 1 1 calc R U . . .
C2A C 0.8155(11) 0.4242(5) -0.0206(6) 0.069(4) Uani 1 1 d . . . . .
H2AE H 0.8712 0.4416 -0.0257 0.082 Uiso 1 1 calc R U . . .
C3A C 0.7275(12) 0.4275(5) -0.0660(7) 0.069(4) Uani 1 1 d . . . . .
H3AA H 0.7227 0.4468 -0.1034 0.083 Uiso 1 1 calc R U . . .
C4A C 0.6468(11) 0.4031(5) -0.0571(6) 0.061(4) Uani 1 1 d . . . . .
H4AA H 0.5859 0.4056 -0.0879 0.074 Uiso 1 1 calc R U . . .
C5A C 0.6547(9) 0.3743(4) -0.0023(6) 0.050(3) Uani 1 1 d . . . . .
C6A C 0.5735(10) 0.3472(4) 0.0169(5) 0.052(3) Uani 1 1 d . . . . .
C7A C 0.4750(8) 0.3463(4) -0.0271(5) 0.042(3) Uani 1 1 d . . . . .
C8A C 0.4648(9) 0.3350(4) -0.0964(5) 0.050(3) Uani 1 1 d . . . . .
H8AA H 0.5215 0.3284 -0.1168 0.060 Uiso 1 1 calc R U . . .
C9A C 0.3702(10) 0.3339(4) -0.1338(6) 0.061(4) Uani 1 1 d . . . . .
H9AA H 0.3621 0.3264 -0.1807 0.073 Uiso 1 1 calc R U . . .
C10A C 0.2879(11) 0.3432(5) -0.1058(7) 0.070(4) Uani 1 1 d . . . . .
H10A H 0.2240 0.3428 -0.1335 0.084 Uiso 1 1 calc R U . . .
C11A C 0.2961(10) 0.3531(4) -0.0379(7) 0.061(4) Uani 1 1 d . . . . .
H11A H 0.2380 0.3591 -0.0186 0.073 Uiso 1 1 calc R U . . .
C12A C 0.3896(10) 0.3543(4) 0.0027(6) 0.055(3) Uani 1 1 d . . . . .
H12A H 0.3960 0.3605 0.0499 0.066 Uiso 1 1 calc R U . . .
C13A C 0.5833(9) 0.2852(4) 0.1602(5) 0.047(3) Uani 1 1 d . . . . .
C14A C 0.5243(9) 0.2580(4) 0.1980(6) 0.047(3) Uani 1 1 d . . . . .
C15A C 0.4206(9) 0.2550(4) 0.1805(6) 0.052(3) Uani 1 1 d . . . . .
C16A C 0.3678(11) 0.2304(5) 0.2210(8) 0.070(4) Uani 1 1 d . . . . .
H16A H 0.2971 0.2289 0.2102 0.083 Uiso 1 1 calc R U . . .
C17A C 0.4155(12) 0.2087(5) 0.2751(9) 0.078(5) Uani 1 1 d . . . . .
H17A H 0.3785 0.1910 0.3006 0.093 Uiso 1 1 calc R U . . .
C18A C 0.5173(12) 0.2118(5) 0.2937(7) 0.067(4) Uani 1 1 d . . . . .
H18A H 0.5497 0.1973 0.3332 0.081 Uiso 1 1 calc R U . . .
C19A C 0.5718(10) 0.2357(4) 0.2559(6) 0.054(3) Uani 1 1 d . . . . .
H19A H 0.6422 0.2374 0.2686 0.065 Uiso 1 1 calc R U . . .
Cu2 Cu 0.73215(9) 0.33605(4) 0.28395(6) 0.0326(3) Uani 1 1 d . . . . .
O1B O 0.6802(5) 0.3820(2) 0.2179(3) 0.0335(16) Uani 1 1 d . . . . .
O2B O 0.3669(6) 0.3908(3) 0.1988(4) 0.062(3) Uani 1 1 d . . . . .
H2B H 0.4052 0.3811 0.2327 0.094 Uiso 1 1 calc R U . . .
N1B N 0.7465(6) 0.3020(3) 0.3691(4) 0.0313(19) Uani 1 1 d . . . . .
N2B N 0.6003(6) 0.3411(3) 0.3053(4) 0.036(2) Uani 1 1 d . . . . .
N3B N 0.5361(6) 0.3660(3) 0.2610(4) 0.034(2) Uani 1 1 d . . . . .
C1B C 0.8284(8) 0.2847(4) 0.4018(6) 0.041(3) Uani 1 1 d . . . . .
H1BA H 0.8881 0.2880 0.3833 0.049 Uiso 1 1 calc R U . . .
C2B C 0.8328(9) 0.2621(4) 0.4615(6) 0.047(3) Uani 1 1 d . . . . .
H2BC H 0.8941 0.2509 0.4845 0.057 Uiso 1 1 calc R U . . .
C3B C 0.7458(10) 0.2563(4) 0.4867(6) 0.056(3) Uani 1 1 d . . . . .
H3BA H 0.7454 0.2402 0.5271 0.067 Uiso 1 1 calc R U . . .
C4B C 0.6589(9) 0.2741(4) 0.4530(5) 0.046(3) Uani 1 1 d . . . . .
H4BA H 0.5977 0.2702 0.4693 0.056 Uiso 1 1 calc R U . . .
C5B C 0.6624(7) 0.2977(3) 0.3954(5) 0.033(2) Uani 1 1 d . . . . .
C6B C 0.5758(7) 0.3211(3) 0.3569(5) 0.031(2) Uani 1 1 d . . . . .
C7B C 0.4742(4) 0.3226(3) 0.3755(4) 0.030(2) Uani 0.790(8) 1 d G U P A 1
C8B C 0.4644(5) 0.3335(3) 0.4418(3) 0.035(3) Uani 0.790(8) 1 d G U P A 1
H8BA H 0.5220 0.3393 0.4745 0.042 Uiso 0.790(8) 1 calc R U P A 1
C9B C 0.3703(6) 0.3359(3) 0.4602(3) 0.046(3) Uani 0.790(8) 1 d G U P A 1
H9BA H 0.3636 0.3433 0.5055 0.055 Uiso 0.790(8) 1 calc R U P A 1
C10B C 0.2860(5) 0.3274(3) 0.4124(5) 0.046(3) Uani 0.790(8) 1 d G U P A 1
H10B H 0.2216 0.3291 0.4250 0.055 Uiso 0.790(8) 1 calc R U P A 1
C11B C 0.2958(5) 0.3165(3) 0.3460(4) 0.046(3) Uani 0.790(8) 1 d G U P A 1
H11B H 0.2382 0.3108 0.3133 0.056 Uiso 0.790(8) 1 calc R U P A 1
C12B C 0.3899(6) 0.3141(3) 0.3276(3) 0.038(3) Uani 0.790(8) 1 d G U P A 1
H12B H 0.3967 0.3067 0.2823 0.045 Uiso 0.790(8) 1 calc R U P A 1
C7F C 0.4833(18) 0.3211(9) 0.3788(15) 0.030(2) Uani 0.210(8) 1 d G . P A 2
C8F C 0.444(2) 0.2835(8) 0.4001(16) 0.035(3) Uani 0.210(8) 1 d G . P A 2
H8FA H 0.4791 0.2573 0.3993 0.042 Uiso 0.210(8) 1 calc R U P A 2
C9F C 0.352(2) 0.2841(9) 0.4228(18) 0.046(3) Uani 0.210(8) 1 d G . P A 2
H9FA H 0.3251 0.2583 0.4374 0.055 Uiso 0.210(8) 1 calc R U P A 2
C10F C 0.300(2) 0.3223(12) 0.4240(19) 0.046(3) Uani 0.210(8) 1 d G . P A 2
H10C H 0.2379 0.3227 0.4395 0.055 Uiso 0.210(8) 1 calc R U P A 2
C11F C 0.340(2) 0.3600(9) 0.4027(19) 0.046(3) Uani 0.210(8) 1 d G . P A 2
H11C H 0.3047 0.3861 0.4035 0.056 Uiso 0.210(8) 1 calc R U P A 2
C12F C 0.431(2) 0.3594(8) 0.3801(16) 0.038(3) Uani 0.210(8) 1 d G . P A 2
H12C H 0.4586 0.3852 0.3655 0.045 Uiso 0.210(8) 1 calc R U P A 2
C13B C 0.5862(7) 0.3852(3) 0.2174(5) 0.030(2) Uani 1 1 d . . . . .
C14B C 0.5218(8) 0.4131(3) 0.1664(5) 0.035(2) Uani 1 1 d . . . . .
C15B C 0.4190(8) 0.4150(4) 0.1617(6) 0.043(3) Uani 1 1 d . . . . .
C16B C 0.3644(10) 0.4419(4) 0.1136(6) 0.056(3) Uani 1 1 d . . . . .
H16B H 0.2940 0.4438 0.1106 0.068 Uiso 1 1 calc R U . . .
C17B C 0.4120(12) 0.4660(4) 0.0702(6) 0.066(4) Uani 1 1 d . . . . .
H17B H 0.3745 0.4841 0.0372 0.079 Uiso 1 1 calc R U . . .
C18B C 0.5145(11) 0.4634(4) 0.0750(6) 0.061(4) Uani 1 1 d . . . . .
H18B H 0.5468 0.4805 0.0456 0.073 Uiso 1 1 calc R U . . .
C19B C 0.5721(9) 0.4364(4) 0.1221(5) 0.047(3) Uani 1 1 d . . . . .
H19B H 0.6421 0.4339 0.1240 0.057 Uiso 1 1 calc R U . . .
Cu3 Cu 0.80523(9) 0.44795(4) 0.29322(6) 0.0353(3) Uani 1 1 d . . . . .
O1C O 0.7695(5) 0.4184(2) 0.3735(3) 0.0351(16) Uani 1 1 d . . . . .
O2C O 0.5173(7) 0.4727(3) 0.4395(5) 0.068(3) Uani 1 1 d . . . . .
H2C H 0.4716 0.4627 0.4101 0.102 Uiso 1 1 calc R U . . .
N1C N 0.7974(6) 0.4843(3) 0.2109(4) 0.0330(19) Uani 1 1 d . . . . .
N2C N 0.6811(6) 0.4763(3) 0.2978(4) 0.0314(19) Uani 1 1 d . . . . .
N3C N 0.6351(6) 0.4663(3) 0.3520(4) 0.038(2) Uani 1 1 d . . . . .
C2C C 0.8470(9) 0.5102(4) 0.1093(6) 0.050(3) Uani 1 1 d . . . . .
H2CA H 0.8929 0.5099 0.0781 0.060 Uiso 1 1 calc R U . . .
C3C C 0.7676(9) 0.5371(4) 0.0996(5) 0.050(3) Uani 1 1 d . . . . .
H3CA H 0.7579 0.5556 0.0611 0.060 Uiso 1 1 calc R U . . .
C4C C 0.6999(9) 0.5380(4) 0.1455(5) 0.044(3) Uani 1 1 d . . . . .
H4CA H 0.6443 0.5568 0.1390 0.053 Uiso 1 1 calc R U . . .
C5C C 0.7167(7) 0.5104(3) 0.2012(5) 0.038(3) Uani 1 1 d . . . . .
C6C C 0.6516(8) 0.5064(3) 0.2540(5) 0.036(2) Uani 1 1 d . . . . .
C7C C 0.5611(9) 0.5327(4) 0.2540(5) 0.042(3) Uani 1 1 d . . . . .
C8C C 0.4697(8) 0.5135(4) 0.2573(5) 0.047(3) Uani 1 1 d . . . . .
H8CA H 0.4647 0.4834 0.2614 0.057 Uiso 1 1 calc R U . . .
C9C C 0.3854(10) 0.5393(5) 0.2546(7) 0.065(4) Uani 1 1 d . . . . .
H9CA H 0.3221 0.5266 0.2554 0.078 Uiso 1 1 calc R U . . .
C10C C 0.3938(10) 0.5831(5) 0.2506(6) 0.063(4) Uani 1 1 d . . . . .
H10D H 0.3360 0.6005 0.2483 0.076 Uiso 1 1 calc R U . . .
C11C C 0.4853(10) 0.6020(5) 0.2498(6) 0.059(4) Uani 1 1 d . . . . .
H11D H 0.4905 0.6323 0.2487 0.070 Uiso 1 1 calc R U . . .
C12C C 0.5687(9) 0.5774(4) 0.2506(6) 0.050(3) Uani 1 1 d . . . . .
H12D H 0.6313 0.5904 0.2488 0.059 Uiso 1 1 calc R U . . .
C13C C 0.6871(7) 0.4355(3) 0.3886(5) 0.035(2) Uani 1 1 d . . . . .
C1C C 0.8604(8) 0.4831(4) 0.1653(5) 0.041(3) Uani 1 1 d . . . . .
H1CA H 0.9146 0.4636 0.1716 0.050 Uiso 1 1 calc R U . . .
C14C C 0.6520(7) 0.4213(4) 0.4511(5) 0.036(2) Uani 1 1 d . . . . .
C15C C 0.5696(10) 0.4404(4) 0.4728(6) 0.054(3) Uani 1 1 d . . . . .
C16C C 0.5407(11) 0.4270(5) 0.5336(6) 0.065(4) Uani 1 1 d . . . . .
H16C H 0.4866 0.4408 0.5494 0.078 Uiso 1 1 calc R U . . .
C17C C 0.5901(13) 0.3938(4) 0.5709(7) 0.075(5) Uani 1 1 d . . . . .
H17C H 0.5699 0.3848 0.6122 0.090 Uiso 1 1 calc R U . . .
C18C C 0.6691(11) 0.3737(4) 0.5479(6) 0.062(4) Uani 1 1 d . . . . .
H18C H 0.7022 0.3504 0.5728 0.075 Uiso 1 1 calc R U . . .
C19C C 0.6998(9) 0.3876(4) 0.4883(6) 0.046(3) Uani 1 1 d . . . . .
H19C H 0.7543 0.3739 0.4728 0.055 Uiso 1 1 calc R U . . .
Cu4 Cu 0.92609(9) 0.44653(4) 0.44236(6) 0.0359(3) Uani 1 1 d . . . . .
O1D O 0.8996(5) 0.4958(2) 0.3805(3) 0.0359(17) Uani 1 1 d . . . . .
O2D O 0.7693(8) 0.6011(3) 0.4669(5) 0.071(3) Uani 1 1 d . . . . .
H2D H 0.7772 0.5761 0.4823 0.107 Uiso 1 1 calc R U . . .
N2D N 0.8712(6) 0.4852(3) 0.4992(4) 0.036(2) Uani 1 1 d . . . . .
N3D N 0.8449(7) 0.5251(3) 0.4753(4) 0.041(2) Uani 1 1 d . . . . .
N1D N 0.9314(10) 0.4132(4) 0.5276(6) 0.033(3) Uani 0.541(13) 1 d DG U P B 1
C1D C 0.9631(11) 0.3710(4) 0.5373(6) 0.040(4) Uani 0.541(13) 1 d DG U P B 1
H1DA H 0.9908 0.3566 0.5027 0.048 Uiso 0.541(13) 1 calc R U P B 1
C2D C 0.9543(12) 0.3499(3) 0.5975(7) 0.046(5) Uani 0.541(13) 1 d DG U P B 1
H2DA H 0.9760 0.3211 0.6040 0.055 Uiso 0.541(13) 1 calc R U P B 1
C3D C 0.9138(12) 0.3710(4) 0.6481(6) 0.036(4) Uani 0.541(13) 1 d DG U P B 1
H3DA H 0.9078 0.3565 0.6892 0.044 Uiso 0.541(13) 1 calc R U P B 1
C4D C 0.8821(12) 0.4131(5) 0.6385(6) 0.042(4) Uani 0.541(13) 1 d DG U P B 1
H4DA H 0.8544 0.4275 0.6730 0.050 Uiso 0.541(13) 1 calc R U P B 1
C5D C 0.8909(12) 0.4342(3) 0.5782(7) 0.039(3) Uani 0.541(13) 1 d DG U P B 1
C6D C 0.8592(17) 0.4782(5) 0.5609(8) 0.030(3) Uani 0.541(13) 1 d D U P B 1
C7D C 0.8217(10) 0.5068(4) 0.6109(6) 0.029(3) Uani 0.541(13) 1 d DG U P B 1
C8D C 0.7334(10) 0.5294(5) 0.5921(6) 0.039(4) Uani 0.541(13) 1 d DG U P B 1
H8DA H 0.6956 0.5257 0.5479 0.047 Uiso 0.541(13) 1 calc R U P B 1
C9D C 0.7004(10) 0.5573(5) 0.6381(8) 0.056(5) Uani 0.541(13) 1 d DG U P B 1
H9DA H 0.6401 0.5727 0.6252 0.068 Uiso 0.541(13) 1 calc R U P B 1
C10D C 0.7557(13) 0.5626(5) 0.7027(7) 0.055(5) Uani 0.541(13) 1 d DG U P B 1
H10E H 0.7331 0.5817 0.7341 0.066 Uiso 0.541(13) 1 calc R U P B 1
C11D C 0.8440(12) 0.5400(5) 0.7215(6) 0.044(4) Uani 0.541(13) 1 d DG U P B 1
H11E H 0.8818 0.5436 0.7657 0.053 Uiso 0.541(13) 1 calc R U P B 1
C12D C 0.8770(10) 0.5121(5) 0.6756(7) 0.036(4) Uani 0.541(13) 1 d DG U P B 1
H12E H 0.9374 0.4966 0.6884 0.044 Uiso 0.541(13) 1 calc R U P B 1
N1H N 0.9478(12) 0.4084(4) 0.5208(7) 0.033(3) Uani 0.459(13) 1 d DG . P B 2
C1H C 0.9889(13) 0.3675(5) 0.5252(8) 0.040(4) Uani 0.459(13) 1 d DG . P B 2
H1HA H 1.0156 0.3560 0.4879 0.048 Uiso 0.459(13) 1 calc R U P B 2
C2H C 0.9909(14) 0.3436(4) 0.5843(9) 0.046(5) Uani 0.459(13) 1 d DG . P B 2
H2HA H 1.0190 0.3157 0.5874 0.055 Uiso 0.459(13) 1 calc R U P B 2
C3H C 0.9519(14) 0.3605(5) 0.6390(7) 0.036(4) Uani 0.459(13) 1 d DG . P B 2
H3HA H 0.9533 0.3441 0.6794 0.044 Uiso 0.459(13) 1 calc R U P B 2
C4H C 0.9109(14) 0.4013(5) 0.6345(7) 0.042(4) Uani 0.459(13) 1 d DG . P B 2
H4HA H 0.8842 0.4129 0.6719 0.050 Uiso 0.459(13) 1 calc R U P B 2
C5H C 0.9088(14) 0.4253(4) 0.5755(8) 0.039(3) Uani 0.459(13) 1 d DG . P B 2
C6H C 0.8728(19) 0.4691(6) 0.5632(10) 0.030(3) Uani 0.459(13) 1 d D . P B 2
C7H C 0.8349(11) 0.4948(5) 0.6163(7) 0.029(3) Uani 0.459(13) 1 d DG . P B 2
C8H C 0.7435(11) 0.5156(6) 0.6022(8) 0.039(4) Uani 0.459(13) 1 d DG . P B 2
H8HA H 0.7027 0.5121 0.5590 0.047 Uiso 0.459(13) 1 calc R U P B 2
C9H C 0.7118(12) 0.5414(6) 0.6513(10) 0.056(5) Uani 0.459(13) 1 d DG . P B 2
H9HA H 0.6493 0.5557 0.6417 0.068 Uiso 0.459(13) 1 calc R U P B 2
C10H C 0.7716(15) 0.5465(6) 0.7146(9) 0.055(5) Uani 0.459(13) 1 d DG . P B 2
H10F H 0.7499 0.5641 0.7482 0.066 Uiso 0.459(13) 1 calc R U P B 2
C11H C 0.8630(15) 0.5257(6) 0.7287(7) 0.044(4) Uani 0.459(13) 1 d DG . P B 2
H11F H 0.9038 0.5291 0.7719 0.053 Uiso 0.459(13) 1 calc R U P B 2
C12H C 0.8947(11) 0.4998(6) 0.6796(8) 0.036(4) Uani 0.459(13) 1 d DG . P B 2
H12F H 0.9571 0.4856 0.6892 0.044 Uiso 0.459(13) 1 calc R U P B 2
C13D C 0.8629(7) 0.5272(3) 0.4109(5) 0.032(2) Uani 1 1 d . . . . .
C14D C 0.8363(8) 0.5675(3) 0.3745(5) 0.039(3) Uani 1 1 d . . . . .
C15D C 0.7924(9) 0.6024(4) 0.4031(6) 0.051(3) Uani 1 1 d . . . . .
C16D C 0.7714(11) 0.6391(4) 0.3668(8) 0.069(4) Uani 1 1 d . . . . .
H16D H 0.7399 0.6620 0.3863 0.083 Uiso 1 1 calc R U . . .
C17D C 0.7946(11) 0.6436(5) 0.3035(9) 0.081(5) Uani 1 1 d . . . . .
H17D H 0.7788 0.6696 0.2794 0.097 Uiso 1 1 calc R U . . .
C18D C 0.8412(10) 0.6109(4) 0.2731(6) 0.059(4) Uani 1 1 d . . . . .
H18D H 0.8578 0.6145 0.2289 0.070 Uiso 1 1 calc R U . . .
C19D C 0.8634(8) 0.5722(4) 0.3092(5) 0.042(3) Uani 1 1 d . . . . .
H19D H 0.8961 0.5495 0.2898 0.050 Uiso 1 1 calc R U . . .
O1 O 0.8701(6) 0.3410(3) 0.1606(4) 0.056(2) Uani 1 1 d . . . . .
O2 O 0.8644(4) 0.3285(2) 0.2703(3) 0.0238(14) Uani 1 1 d . . . . .
O3 O 0.9248(5) 0.4186(3) 0.2845(3) 0.0404(18) Uani 1 1 d . . . . .
O4 O 0.9942(5) 0.4084(3) 0.3938(3) 0.0439(19) Uani 1 1 d . . . . .
C1 C 0.9111(8) 0.3394(4) 0.2223(5) 0.038(2) Uani 1 1 d . . . . .
C2 C 1.0182(7) 0.3498(4) 0.2385(6) 0.045(3) Uani 1 1 d . . . . .
H2AA H 1.0340 0.3720 0.2065 0.054 Uiso 1 1 calc R U . . .
H2BA H 1.0575 0.3239 0.2317 0.054 Uiso 1 1 calc R U . . .
C3 C 1.0486(7) 0.3655(3) 0.3100(6) 0.038(3) Uani 1 1 d . . . . .
H3A H 1.0483 0.3409 0.3414 0.045 Uiso 1 1 calc R U . . .
H3B H 1.1180 0.3761 0.3150 0.045 Uiso 1 1 calc R U . . .
C4 C 0.9853(7) 0.4000(3) 0.3319(5) 0.034(2) Uani 1 1 d . . . . .
N1 N 0.0820(18) 0.4534(6) 0.0729(10) 0.093(5) Uani 0.692(16) 1 d D U P C 1
O11 O 0.1147(17) 0.4405(7) 0.0196(9) 0.141(8) Uani 0.692(16) 1 d D U P C 1
O12 O 0.0938(14) 0.4911(5) 0.0941(9) 0.109(6) Uani 0.692(16) 1 d D U P C 1
O13 O 0.0555(13) 0.4243(5) 0.1119(7) 0.088(5) Uani 0.692(16) 1 d D U P C 1
N1AA N 0.089(3) 0.4451(8) 0.0657(19) 0.093(5) Uani 0.308(16) 1 d D U P C 2
O11A O 0.129(3) 0.4814(8) 0.058(2) 0.141(8) Uani 0.308(16) 1 d D U P C 2
O12A O 0.026(2) 0.4427(12) 0.1060(16) 0.109(6) Uani 0.308(16) 1 d D U P C 2
O13A O 0.107(3) 0.4129(8) 0.0306(15) 0.088(5) Uani 0.308(16) 1 d D U P C 2
N2 N 1.114(2) 0.2541(8) 0.4324(9) 0.154(9) Uani 0.828(14) 1 d D U P D 1
O21 O 1.1008(12) 0.2734(5) 0.4862(7) 0.126(6) Uani 0.828(14) 1 d D U P D 1
O22 O 1.1748(11) 0.2234(5) 0.4311(8) 0.114(6) Uani 0.828(14) 1 d D U P D 1
O23 O 1.0602(10) 0.2648(5) 0.3755(7) 0.098(5) Uani 0.828(14) 1 d D U P D 1
N2AA N 1.121(3) 0.2388(18) 0.3831(16) 0.154(9) Uani 0.172(14) 1 d D U P D 2
O21A O 1.057(3) 0.2484(19) 0.3306(16) 0.126(6) Uani 0.172(14) 1 d D U P D 2
O22A O 1.192(3) 0.2135(14) 0.378(3) 0.114(6) Uani 0.172(14) 1 d D U P D 2
O23A O 1.115(5) 0.2561(19) 0.4404(15) 0.098(5) Uani 0.172(14) 1 d D U P D 2

loop_
_atom_site_aniso_label
_atom_site_aniso_U_11
_atom_site_aniso_U_22
_atom_site_aniso_U_33
_atom_site_aniso_U_23
_atom_site_aniso_U_13
_atom_site_aniso_U_12
Cu1 0.0425(8) 0.0772(11) 0.0262(7) -0.0049(7) 0.0003(6) 0.0058(8)
O1W 0.068(7) 0.134(10) 0.081(7) -0.039(7) 0.011(6) 0.037(7)
O1A 0.051(5) 0.050(5) 0.033(4) -0.011(4) -0.007(3) 0.008(4)
O2A 0.045(5) 0.148(11) 0.053(6) -0.013(6) -0.011(4) 0.004(6)
N1A 0.053(6) 0.076(7) 0.020(4) -0.006(4) 0.008(4) -0.009(5)
N2A 0.050(6) 0.070(7) 0.022(4) -0.016(4) 0.002(4) 0.016(5)
N3A 0.045(6) 0.064(7) 0.032(5) -0.011(5) 0.007(4) 0.004(5)
C1A 0.044(7) 0.084(10) 0.043(7) -0.010(7) 0.005(6) 0.002(7)
C2A 0.069(9) 0.100(12) 0.033(6) 0.004(7) -0.002(6) -0.008(8)
C3A 0.089(11) 0.073(10) 0.043(7) 0.008(7) 0.004(7) -0.003(9)
C4A 0.064(9) 0.071(9) 0.044(7) 0.003(7) -0.008(6) -0.002(7)
C5A 0.054(7) 0.068(8) 0.029(6) -0.010(6) 0.005(5) -0.001(6)
C6A 0.065(8) 0.055(7) 0.027(6) -0.011(5) -0.013(5) 0.019(6)
C7A 0.033(6) 0.057(7) 0.030(5) 0.000(5) -0.012(5) 0.014(5)
C8A 0.057(7) 0.059(8) 0.026(5) -0.013(5) -0.013(5) 0.002(6)
C9A 0.061(8) 0.076(9) 0.033(6) 0.009(6) -0.029(6) 0.005(7)
C10A 0.060(9) 0.065(9) 0.070(9) 0.026(7) -0.035(7) -0.016(7)
C11A 0.053(8) 0.050(8) 0.076(9) 0.009(7) 0.001(7) 0.016(6)
C12A 0.063(8) 0.051(7) 0.046(7) -0.010(6) -0.008(6) 0.015(6)
C13A 0.050(7) 0.056(7) 0.032(6) -0.032(5) -0.004(5) 0.000(6)
C14A 0.044(6) 0.057(7) 0.038(6) -0.029(5) -0.002(5) 0.000(6)
C15A 0.040(6) 0.078(9) 0.035(6) -0.011(6) 0.002(5) 0.005(6)
C16A 0.056(8) 0.085(11) 0.072(10) -0.028(8) 0.022(7) -0.015(8)
C17A 0.074(10) 0.070(10) 0.099(12) -0.030(9) 0.043(9) -0.020(8)
C18A 0.087(11) 0.068(9) 0.052(8) -0.011(7) 0.025(7) -0.003(8)
C19A 0.061(8) 0.058(8) 0.041(7) -0.018(6) 0.004(6) 0.011(6)
Cu2 0.0279(6) 0.0454(7) 0.0244(6) 0.0019(5) 0.0037(5) 0.0033(6)
O1B 0.032(4) 0.042(4) 0.028(3) -0.004(3) 0.008(3) -0.001(3)
O2B 0.032(4) 0.098(7) 0.057(5) 0.024(5) 0.006(4) 0.017(5)
N1B 0.022(4) 0.040(5) 0.026(4) 0.000(4) -0.010(3) 0.010(4)
N2B 0.036(5) 0.046(5) 0.028(4) -0.010(4) 0.010(4) 0.002(4)
N3B 0.030(4) 0.046(5) 0.024(4) -0.005(4) -0.002(3) 0.011(4)
C1B 0.029(5) 0.048(6) 0.047(6) 0.009(5) 0.012(5) 0.002(5)
C2B 0.047(7) 0.056(7) 0.038(6) 0.011(5) 0.005(5) 0.010(6)
C3B 0.077(9) 0.057(8) 0.035(6) 0.025(6) 0.012(6) 0.013(7)
C4B 0.055(7) 0.055(7) 0.031(6) 0.001(5) 0.013(5) 0.005(6)
C5B 0.030(5) 0.042(6) 0.029(5) -0.006(4) 0.005(4) 0.009(5)
C6B 0.036(5) 0.034(5) 0.025(5) -0.001(4) 0.011(4) 0.000(4)
C7B 0.027(5) 0.039(5) 0.026(4) -0.001(4) 0.007(4) 0.002(4)
C8B 0.033(5) 0.046(6) 0.031(5) -0.007(5) 0.016(5) 0.002(5)
C9B 0.044(6) 0.062(7) 0.036(6) 0.002(5) 0.018(5) 0.003(6)
C10B 0.032(5) 0.060(7) 0.051(6) 0.005(5) 0.020(5) 0.005(5)
C11B 0.039(6) 0.046(6) 0.053(7) -0.009(6) 0.005(5) 0.003(5)
C12B 0.028(5) 0.049(6) 0.039(6) -0.013(5) 0.013(5) 0.003(5)
C7F 0.027(5) 0.039(5) 0.026(4) -0.001(4) 0.007(4) 0.002(4)
C8F 0.033(5) 0.046(6) 0.031(5) -0.007(5) 0.016(5) 0.002(5)
C9F 0.044(6) 0.062(7) 0.036(6) 0.002(5) 0.018(5) 0.003(6)
C10F 0.032(5) 0.060(7) 0.051(6) 0.005(5) 0.020(5) 0.005(5)
C11F 0.039(6) 0.046(6) 0.053(7) -0.009(6) 0.005(5) 0.003(5)
C12F 0.028(5) 0.049(6) 0.039(6) -0.013(5) 0.013(5) 0.003(5)
C13B 0.030(5) 0.033(5) 0.024(5) -0.006(4) -0.002(4) 0.000(4)
C14B 0.035(5) 0.045(6) 0.022(5) -0.001(4) -0.004(4) 0.006(5)
C15B 0.034(6) 0.053(7) 0.039(6) 0.000(5) 0.000(5) 0.013(5)
C16B 0.053(7) 0.062(8) 0.047(7) -0.008(6) -0.013(6) 0.026(6)
C17B 0.095(11) 0.058(8) 0.035(7) 0.002(6) -0.020(7) 0.021(8)
C18B 0.091(10) 0.062(8) 0.025(6) 0.019(5) -0.008(6) -0.008(8)
C19B 0.058(7) 0.054(7) 0.023(5) 0.001(5) -0.013(5) -0.010(6)
Cu3 0.0334(6) 0.0428(7) 0.0286(6) 0.0066(6) 0.0021(5) 0.0025(6)
O1C 0.034(4) 0.036(4) 0.035(4) 0.001(3) 0.006(3) -0.003(3)
O2C 0.067(6) 0.090(7) 0.054(5) -0.014(5) 0.026(5) 0.011(5)
N1C 0.036(5) 0.038(5) 0.023(4) -0.004(4) -0.003(3) -0.004(4)
N2C 0.029(4) 0.037(5) 0.023(4) 0.000(4) -0.012(3) 0.003(4)
N3C 0.032(5) 0.058(6) 0.021(4) -0.002(4) 0.000(3) -0.010(4)
C2C 0.052(7) 0.057(7) 0.041(6) 0.007(6) 0.011(5) 0.010(6)
C3C 0.069(8) 0.059(8) 0.024(5) 0.012(5) 0.013(5) 0.003(6)
C4C 0.054(7) 0.051(7) 0.024(5) 0.011(5) -0.003(5) 0.005(6)
C5C 0.030(6) 0.039(6) 0.041(6) -0.004(5) -0.010(5) 0.007(5)
C6C 0.034(6) 0.045(6) 0.026(5) -0.006(5) -0.002(4) 0.002(5)
C7C 0.049(7) 0.049(7) 0.028(5) -0.002(5) 0.002(5) 0.010(6)
C8C 0.039(6) 0.068(8) 0.032(6) -0.006(5) -0.004(5) 0.006(6)
C9C 0.046(7) 0.085(11) 0.059(8) -0.016(8) -0.006(6) 0.010(7)
C10C 0.060(8) 0.088(11) 0.041(7) -0.001(7) 0.007(6) 0.026(8)
C11C 0.066(8) 0.068(9) 0.046(7) 0.012(6) 0.021(6) 0.029(7)
C12C 0.053(7) 0.052(7) 0.042(6) 0.003(6) 0.002(5) 0.014(6)
C13C 0.033(5) 0.045(6) 0.024(5) 0.001(4) -0.004(4) -0.011(5)
C1C 0.047(6) 0.050(7) 0.027(5) 0.002(5) 0.007(5) 0.008(5)
C14C 0.032(5) 0.054(7) 0.021(5) 0.000(5) 0.004(4) -0.014(5)
C15C 0.059(8) 0.065(8) 0.041(6) -0.009(6) 0.016(6) -0.017(7)
C16C 0.089(10) 0.076(9) 0.043(7) -0.019(7) 0.050(6) -0.013(8)
C17C 0.134(14) 0.056(8) 0.048(7) -0.003(7) 0.052(8) -0.024(9)
C18C 0.092(10) 0.060(8) 0.038(7) 0.007(6) 0.020(7) -0.028(8)
C19C 0.051(7) 0.049(7) 0.038(6) 0.006(5) 0.005(5) -0.023(6)
Cu4 0.0387(7) 0.0401(7) 0.0267(6) 0.0033(6) -0.0009(5) -0.0031(6)
O1D 0.037(4) 0.044(4) 0.025(3) 0.002(3) 0.001(3) -0.003(3)
O2D 0.098(8) 0.063(6) 0.058(6) 0.008(5) 0.024(5) 0.019(6)
N2D 0.031(4) 0.051(5) 0.022(4) 0.005(4) -0.003(3) -0.012(4)
N3D 0.047(5) 0.049(6) 0.027(4) -0.001(4) 0.002(4) -0.007(5)
N1D 0.035(5) 0.030(5) 0.028(4) -0.007(4) -0.014(4) -0.010(4)
C1D 0.039(8) 0.038(6) 0.043(7) -0.006(5) 0.009(6) 0.003(6)
C2D 0.046(9) 0.043(7) 0.047(7) 0.010(6) 0.001(7) 0.004(7)
C3D 0.039(8) 0.038(7) 0.032(6) 0.003(6) 0.005(6) 0.004(6)
C4D 0.044(8) 0.044(8) 0.039(6) 0.005(6) 0.011(6) -0.006(6)
C5D 0.038(6) 0.040(7) 0.033(5) -0.003(5) -0.006(5) -0.008(5)
C6D 0.028(6) 0.031(6) 0.029(5) 0.005(5) -0.001(4) -0.008(5)
C7D 0.027(5) 0.028(7) 0.032(5) 0.007(5) 0.008(4) -0.004(5)
C8D 0.038(6) 0.042(9) 0.038(6) 0.008(6) 0.002(5) 0.002(6)
C9D 0.046(7) 0.059(10) 0.067(8) 0.009(7) 0.016(6) 0.003(7)
C10D 0.054(7) 0.063(10) 0.054(7) 0.000(7) 0.026(6) 0.001(7)
C11D 0.047(7) 0.044(9) 0.045(6) -0.004(6) 0.015(5) -0.003(7)
C12D 0.037(6) 0.038(8) 0.036(5) 0.002(6) 0.014(5) -0.002(6)
N1H 0.035(5) 0.030(5) 0.028(4) -0.007(4) -0.014(4) -0.010(4)
C1H 0.039(8) 0.038(6) 0.043(7) -0.006(5) 0.009(6) 0.003(6)
C2H 0.046(9) 0.043(7) 0.047(7) 0.010(6) 0.001(7) 0.004(7)
C3H 0.039(8) 0.038(7) 0.032(6) 0.003(6) 0.005(6) 0.004(6)
C4H 0.044(8) 0.044(8) 0.039(6) 0.005(6) 0.011(6) -0.006(6)
C5H 0.038(6) 0.040(7) 0.033(5) -0.003(5) -0.006(5) -0.008(5)
C6H 0.028(6) 0.031(6) 0.029(5) 0.005(5) -0.001(4) -0.008(5)
C7H 0.027(5) 0.028(7) 0.032(5) 0.007(5) 0.008(4) -0.004(5)
C8H 0.038(6) 0.042(9) 0.038(6) 0.008(6) 0.002(5) 0.002(6)
C9H 0.046(7) 0.059(10) 0.067(8) 0.009(7) 0.016(6) 0.003(7)
C10H 0.054(7) 0.063(10) 0.054(7) 0.000(7) 0.026(6) 0.001(7)
C11H 0.047(7) 0.044(9) 0.045(6) -0.004(6) 0.015(5) -0.003(7)
C12H 0.037(6) 0.038(8) 0.036(5) 0.002(6) 0.014(5) -0.002(6)
C13D 0.030(5) 0.036(5) 0.027(5) -0.004(4) 0.000(4) -0.011(4)
C14D 0.043(6) 0.034(6) 0.036(6) 0.004(5) -0.001(5) -0.005(5)
C15D 0.052(7) 0.045(7) 0.052(7) 0.000(6) -0.008(6) 0.008(6)
C16D 0.073(10) 0.052(8) 0.075(10) -0.009(7) -0.015(8) 0.018(7)
C17D 0.077(10) 0.050(8) 0.093(12) 0.021(8) -0.049(9) -0.012(8)
C18D 0.071(9) 0.055(8) 0.044(7) 0.017(6) -0.008(6) -0.017(7)
C19D 0.046(6) 0.051(7) 0.024(5) 0.009(5) -0.009(5) -0.017(5)
O1 0.039(4) 0.094(7) 0.032(4) -0.004(4) 0.003(3) 0.007(4)
O2 0.019(3) 0.038(4) 0.014(3) 0.002(3) 0.005(2) 0.005(3)
O3 0.026(4) 0.070(5) 0.020(3) -0.004(3) -0.011(3) 0.008(4)
O4 0.035(4) 0.068(5) 0.025(4) -0.006(4) -0.009(3) 0.003(4)
C1 0.032(5) 0.054(7) 0.027(5) -0.004(5) 0.004(4) 0.002(5)
C2 0.026(5) 0.070(8) 0.043(6) -0.001(6) 0.017(5) 0.010(5)
C3 0.015(4) 0.043(6) 0.054(7) 0.012(5) -0.001(4) 0.004(4)
C4 0.030(5) 0.037(6) 0.032(5) 0.007(4) -0.004(4) -0.001(5)
N1 0.087(7) 0.108(7) 0.088(7) 0.009(6) 0.022(5) 0.001(6)
O11 0.154(12) 0.156(13) 0.122(12) 0.011(10) 0.047(10) -0.009(11)
O12 0.103(10) 0.120(11) 0.113(10) 0.029(9) 0.049(8) -0.010(9)
O13 0.094(9) 0.104(10) 0.072(8) 0.007(7) 0.032(7) -0.005(8)
N1AA 0.087(7) 0.108(7) 0.088(7) 0.009(6) 0.022(5) 0.001(6)
O11A 0.154(12) 0.156(13) 0.122(12) 0.011(10) 0.047(10) -0.009(11)
O12A 0.103(10) 0.120(11) 0.113(10) 0.029(9) 0.049(8) -0.010(9)
O13A 0.094(9) 0.104(10) 0.072(8) 0.007(7) 0.032(7) -0.005(8)
N2 0.152(10) 0.151(10) 0.160(10) 0.007(7) 0.026(7) -0.009(7)
O21 0.142(10) 0.118(10) 0.126(10) 0.004(8) 0.049(9) -0.049(9)
O22 0.105(9) 0.105(9) 0.127(11) 0.025(9) 0.002(8) -0.014(8)
O23 0.084(8) 0.091(9) 0.113(9) 0.027(8) -0.003(7) 0.003(7)
N2AA 0.152(10) 0.151(10) 0.160(10) 0.007(7) 0.026(7) -0.009(7)
O21A 0.142(10) 0.118(10) 0.126(10) 0.004(8) 0.049(9) -0.049(9)
O22A 0.105(9) 0.105(9) 0.127(11) 0.025(9) 0.002(8) -0.014(8)
O23A 0.084(8) 0.091(9) 0.113(9) 0.027(8) -0.003(7) 0.003(7)

loop_
_atom_type_symbol
_atom_type_description
_atom_type_scat_dispersion_real
_atom_type_scat_dispersion_imag
_atom_type_scat_source
C C 0.0033 0.0016 'International Tables Vol C Tables 4.2.6.8 and 6.1.1.4'
H H 0.0000 0.0000 'International Tables Vol C Tables 4.2.6.8 and 6.1.1.4'
N N 0.0061 0.0033 'International Tables Vol C Tables 4.2.6.8 and 6.1.1.4'
O O 0.0106 0.0060 'International Tables Vol C Tables 4.2.6.8 and 6.1.1.4'
Cu Cu 0.3201 1.2651 'International Tables Vol C Tables 4.2.6.8 and 6.1.1.4'

loop_
_geom_angle_atom_site_label_1
_geom_angle_atom_site_label_2
_geom_angle_atom_site_label_3
_geom_angle
O1 Cu1 N2A 171.2(4)
O1 Cu1 O1A 105.4(3)
N2A Cu1 O1A 79.4(4)
O1 Cu1 N1A 93.5(4)
N2A Cu1 N1A 80.8(4)
O1A Cu1 N1A 159.5(4)
O1 Cu1 O1W 89.8(4)
N2A Cu1 O1W 97.8(4)
O1A Cu1 O1W 88.2(4)
N1A Cu1 O1W 100.0(4)
O1 Cu1 O1B 85.2(3)
N2A Cu1 O1B 89.4(3)
O1A Cu1 O1B 71.9(3)
N1A Cu1 O1B 102.4(3)
O1W Cu1 O1B 157.3(3)
Cu1 O1W H1W1 103.9(19)
Cu1 O1W H1W2 104(2)
H1W1 O1W H1W2 104(3)
C13A O1A Cu1 110.2(7)
C13A O1A Cu2 121.6(6)
Cu1 O1A Cu2 96.5(3)
C15A O2A H2A 109.5
C1A N1A C5A 120.4(11)
C1A N1A Cu1 126.7(8)
C5A N1A Cu1 112.7(8)
C6A N2A N3A 123.7(11)
C6A N2A Cu1 119.0(10)
N3A N2A Cu1 117.1(7)
C13A N3A N2A 110.8(10)
N1A C1A C2A 121.4(12)
N1A C1A H1AA 119.3
C2A C1A H1AA 119.3
C1A C2A C3A 119.0(14)
C1A C2A H2AE 120.5
C3A C2A H2AE 120.5
C4A C3A C2A 120.0(13)
C4A C3A H3AA 120.0
C2A C3A H3AA 120.0
C3A C4A C5A 119.8(12)
C3A C4A H4AA 120.1
C5A C4A H4AA 120.1
N1A C5A C4A 119.4(12)
N1A C5A C6A 113.9(10)
C4A C5A C6A 126.7(11)
N2A C6A C7A 127.0(13)
N2A C6A C5A 113.2(11)
C7A C6A C5A 119.8(10)
C8A C7A C12A 120.1(10)
C8A C7A C6A 121.3(11)
C12A C7A C6A 118.5(10)
C9A C8A C7A 117.9(12)
C9A C8A H8AA 121.0
C7A C8A H8AA 121.0
C10A C9A C8A 122.1(12)
C10A C9A H9AA 119.0
C8A C9A H9AA 119.0
C9A C10A C11A 120.8(12)
C9A C10A H10A 119.6
C11A C10A H10A 119.6
C10A C11A C12A 119.7(13)
C10A C11A H11A 120.1
C12A C11A H11A 120.1
C11A C12A C7A 119.3(12)
C11A C12A H12A 120.4
C7A C12A H12A 120.4
O1A C13A N3A 122.3(12)
O1A C13A C14A 120.8(10)
N3A C13A C14A 117.0(10)
C15A C14A C19A 118.6(12)
C15A C14A C13A 121.8(11)
C19A C14A C13A 119.5(11)
O2A C15A C16A 117.6(12)
O2A C15A C14A 123.2(12)
C16A C15A C14A 119.1(12)
C17A C16A C15A 120.9(14)
C17A C16A H16A 119.5
C15A C16A H16A 119.5
C16A C17A C18A 120.8(15)
C16A C17A H17A 119.6
C18A C17A H17A 119.6
C19A C18A C17A 120.3(15)
C19A C18A H18A 119.9
C17A C18A H18A 119.9
C18A C19A C14A 120.3(13)
C18A C19A H19A 119.8
C14A C19A H19A 119.8
O2 Cu2 N2B 175.0(3)
O2 Cu2 N1B 95.4(3)
N2B Cu2 N1B 79.6(3)
O2 Cu2 O1B 103.8(3)
N2B Cu2 O1B 81.0(3)
N1B Cu2 O1B 157.4(3)
O2 Cu2 O1A 88.8(3)
N2B Cu2 O1A 93.5(3)
N1B Cu2 O1A 112.1(3)
O1B Cu2 O1A 80.5(3)
C13B O1B Cu2 107.9(6)
C13B O1B Cu1 115.6(6)
Cu2 O1B Cu1 86.6(2)
C15B O2B H2B 109.5
C1B N1B C5B 118.3(9)
C1B N1B Cu2 127.0(7)
C5B N1B Cu2 114.7(6)
C6B N2B N3B 124.4(9)
C6B N2B Cu2 120.5(7)
N3B N2B Cu2 115.0(6)
C13B N3B N2B 109.5(8)
N1B C1B C2B 123.6(10)
N1B C1B H1BA 118.2
C2B C1B H1BA 118.2
C3B C2B C1B 117.8(11)
C3B C2B H2BC 121.1
C1B C2B H2BC 121.1
C2B C3B C4B 119.5(10)
C2B C3B H3BA 120.3
C4B C3B H3BA 120.3
C5B C4B C3B 118.7(11)
C5B C4B H4BA 120.7
C3B C4B H4BA 120.7
N1B C5B C4B 122.1(9)
N1B C5B C6B 113.8(9)
C4B C5B C6B 124.1(9)
N2B C6B C7F 127.5(15)
N2B C6B C5B 111.2(9)
C7F C6B C5B 121.2(14)
N2B C6B C7B 123.5(9)
C5B C6B C7B 125.3(8)
C8B C7B C12B 120.0
C8B C7B C6B 118.8(6)
C12B C7B C6B 121.2(6)
C9B C8B C7B 120.0
C9B C8B H8BA 120.0
C7B C8B H8BA 120.0
C10B C9B C8B 120.0
C10B C9B H9BA 120.0
C8B C9B H9BA 120.0
C9B C10B C11B 120.0
C9B C10B H10B 120.0
C11B C10B H10B 120.0
C12B C11B C10B 120.0
C12B C11B H11B 120.0
C10B C11B H11B 120.0
C11B C12B C7B 120.0
C11B C12B H12B 120.0
C7B C12B H12B 120.0
C8F C7F C12F 120.0
C8F C7F C6B 120.5(19)
C12F C7F C6B 119.5(19)
C9F C8F C7F 120.0
C9F C8F H8FA 120.0
C7F C8F H8FA 120.0
C10F C9F C8F 120.0
C10F C9F H9FA 120.0
C8F C9F H9FA 120.0
C11F C10F C9F 120.0
C11F C10F H10C 120.0
C9F C10F H10C 120.0
C10F C11F C12F 120.0
C10F C11F H11C 120.0
C12F C11F H11C 120.0
C11F C12F C7F 120.0
C11F C12F H12C 120.0
C7F C12F H12C 120.0
O1B C13B N3B 125.2(9)
O1B C13B C14B 121.4(9)
N3B C13B C14B 113.4(8)
C15B C14B C19B 121.7(10)
C15B C14B C13B 122.6(10)
C19B C14B C13B 115.7(9)
O2B C15B C14B 123.9(10)
O2B C15B C16B 116.7(10)
C14B C15B C16B 119.3(11)
C17B C16B C15B 120.4(12)
C17B C16B H16B 119.8
C15B C16B H16B 119.8
C16B C17B C18B 119.7(11)
C16B C17B H17B 120.2
C18B C17B H17B 120.2
C17B C18B C19B 121.7(12)
C17B C18B H18B 119.1
C19B C18B H18B 119.1
C18B C19B C14B 117.1(12)
C18B C19B H19B 121.4
C14B C19B H19B 121.4
O3 Cu3 N2C 177.1(3)
O3 Cu3 O1C 100.2(3)
N2C Cu3 O1C 80.9(3)
O3 Cu3 N1C 97.5(3)
N2C Cu3 N1C 81.2(3)
O1C Cu3 N1C 161.9(3)
O3 Cu3 O1D 90.2(3)
N2C Cu3 O1D 92.7(3)
O1C Cu3 O1D 83.3(3)
N1C Cu3 O1D 100.6(3)
C13C O1C Cu3 109.0(6)
C13C O1C Cu4 114.4(6)
Cu3 O1C Cu4 88.8(2)
C15C O2C H2C 109.5
C1C N1C C5C 120.6(9)
C1C N1C Cu3 126.1(7)
C5C N1C Cu3 113.3(7)
C6C N2C N3C 124.2(9)
C6C N2C Cu3 118.6(7)
N3C N2C Cu3 116.8(6)
C13C N3C N2C 108.9(8)
C3C C2C C1C 119.2(11)
C3C C2C H2CA 120.4
C1C C2C H2CA 120.4
C2C C3C C4C 120.8(11)
C2C C3C H3CA 119.6
C4C C3C H3CA 119.6
C5C C4C C3C 117.9(11)
C5C C4C H4CA 121.1
C3C C4C H4CA 121.1
N1C C5C C4C 120.6(10)
N1C C5C C6C 114.2(9)
C4C C5C C6C 125.1(10)
N2C C6C C7C 124.5(10)
N2C C6C C5C 112.4(9)
C7C C6C C5C 123.1(9)
C8C C7C C12C 120.3(11)
C8C C7C C6C 120.8(11)
C12C C7C C6C 119.0(11)
C7C C8C C9C 119.0(13)
C7C C8C H8CA 120.5
C9C C8C H8CA 120.5
C10C C9C C8C 120.1(14)
C10C C9C H9CA 120.0
C8C C9C H9CA 120.0
C11C C10C C9C 120.6(13)
C11C C10C H10D 119.7
C9C C10C H10D 119.7
C12C C11C C10C 120.4(14)
C12C C11C H11D 119.8
C10C C11C H11D 119.8
C11C C12C C7C 119.6(13)
C11C C12C H12D 120.2
C7C C12C H12D 120.2
O1C C13C N3C 124.2(9)
O1C C13C C14C 118.3(9)
N3C C13C C14C 117.5(10)
N1C C1C C2C 120.8(10)
N1C C1C H1CA 119.6
C2C C1C H1CA 119.6
C19C C14C C15C 119.3(10)
C19C C14C C13C 119.5(10)
C15C C14C C13C 121.2(10)
O2C C15C C16C 116.7(12)
O2C C15C C14C 123.7(11)
C16C C15C C14C 119.5(13)
C17C C16C C15C 120.6(13)
C17C C16C H16C 119.7
C15C C16C H16C 119.7
C16C C17C C18C 119.8(12)
C16C C17C H17C 120.1
C18C C17C H17C 120.1
C17C C18C C19C 119.8(13)
C17C C18C H18C 120.1
C19C C18C H18C 120.1
C14C C19C C18C 120.9(12)
C14C C19C H19C 119.6
C18C C19C H19C 119.6
O4 Cu4 N2D 173.2(3)
O4 Cu4 N1H 90.1(5)
N2D Cu4 N1H 86.3(5)
O4 Cu4 O1D 103.3(3)
N2D Cu4 O1D 79.9(3)
N1H Cu4 O1D 165.6(5)
O4 Cu4 N1D 98.9(4)
N2D Cu4 N1D 77.7(4)
O1D Cu4 N1D 157.5(4)
O4 Cu4 O1C 86.7(3)
N2D Cu4 O1C 99.7(3)
N1H Cu4 O1C 103.2(5)
O1D Cu4 O1C 83.1(3)
N1D Cu4 O1C 101.1(4)
C13D O1D Cu4 110.3(6)
C13D O1D Cu3 126.1(6)
Cu4 O1D Cu3 89.2(3)
C15D O2D H2D 109.5
C6D N2D N3D 115.1(10)
N3D N2D C6H 128.9(11)
C6D N2D Cu4 126.0(9)
N3D N2D Cu4 118.9(6)
C6H N2D Cu4 111.9(9)
C13D N3D N2D 107.5(9)
C1D N1D C5D 120.0
C1D N1D Cu4 125.7(6)
C5D N1D Cu4 114.1(6)
C2D C1D N1D 120.0
C2D C1D H1DA 120.0
N1D C1D H1DA 120.0
C3D C2D C1D 120.0
C3D C2D H2DA 120.0
C1D C2D H2DA 120.0
C4D C3D C2D 120.0
C4D C3D H3DA 120.0
C2D C3D H3DA 120.0
C3D C4D C5D 120.0
C3D C4D H4DA 120.0
C5D C4D H4DA 120.0
C4D C5D N1D 120.0
C4D C5D C6D 125.8(9)
N1D C5D C6D 114.2(9)
N2D C6D C5D 107.8(12)
N2D C6D C7D 130.5(13)
C5D C6D C7D 121.7(12)
C8D C7D C12D 120.0
C8D C7D C6D 120.1(9)
C12D C7D C6D 119.9(10)
C9D C8D C7D 120.0
C9D C8D H8DA 120.0
C7D C8D H8DA 120.0
C8D C9D C10D 120.0
C8D C9D H9DA 120.0
C10D C9D H9DA 120.0
C9D C10D C11D 120.0
C9D C10D H10E 120.0
C11D C10D H10E 120.0
C10D C11D C12D 120.0
C10D C11D H11E 120.0
C12D C11D H11E 120.0
C11D C12D C7D 120.0
C11D C12D H12E 120.0
C7D C12D H12E 120.0
C1H N1H C5H 120.0
C1H N1H Cu4 128.3(7)
C5H N1H Cu4 111.5(7)
C2H C1H N1H 120.0
C2H C1H H1HA 120.0
N1H C1H H1HA 120.0
C1H C2H C3H 120.0
C1H C2H H2HA 120.0
C3H C2H H2HA 120.0
C2H C3H C4H 120.0
C2H C3H H3HA 120.0
C4H C3H H3HA 120.0
C5H C4H C3H 120.0
C5H C4H H4HA 120.0
C3H C4H H4HA 120.0
C4H C5H N1H 120.0
C4H C5H C6H 127.3(10)
N1H C5H C6H 112.7(10)
N2D C6H C5H 117.1(13)
N2D C6H C7H 120.6(13)
C5H C6H C7H 122.2(13)
C8H C7H C12H 120.0
C8H C7H C6H 120.8(11)
C12H C7H C6H 119.1(11)
C7H C8H C9H 120.0
C7H C8H H8HA 120.0
C9H C8H H8HA 120.0
C8H C9H C10H 120.0
C8H C9H H9HA 120.0
C10H C9H H9HA 120.0
C11H C10H C9H 120.0
C11H C10H H10F 120.0
C9H C10H H10F 120.0
C10H C11H C12H 120.0
C10H C11H H11F 120.0
C12H C11H H11F 120.0
C11H C12H C7H 120.0
C11H C12H H12F 120.0
C7H C12H H12F 120.0
O1D C13D N3D 123.4(9)
O1D C13D C14D 120.2(9)
N3D C13D C14D 116.4(9)
C15D C14D C19D 118.9(10)
C15D C14D C13D 123.5(10)
C19D C14D C13D 117.5(10)
O2D C15D C16D 117.4(12)
O2D C15D C14D 122.3(11)
C16D C15D C14D 120.3(13)
C17D C16D C15D 121.4(14)
C17D C16D H16D 119.3
C15D C16D H16D 119.3
C16D C17D C18D 121.2(13)
C16D C17D H17D 119.4
C18D C17D H17D 119.4
C17D C18D C19D 118.8(13)
C17D C18D H18D 120.6
C19D C18D H18D 120.6
C18D C19D C14D 119.3(12)
C18D C19D H19D 120.4
C14D C19D H19D 120.4
C1 O1 Cu1 131.7(8)
C1 O2 Cu2 132.9(6)
C4 O3 Cu3 127.3(7)
C4 O4 Cu4 132.0(7)
O1 C1 O2 122.9(9)
O1 C1 C2 117.7(10)
O2 C1 C2 119.3(9)
C1 C2 C3 112.9(8)
C1 C2 H2AA 109.0
C3 C2 H2AA 109.0
C1 C2 H2BA 109.0
C3 C2 H2BA 109.0
H2AA C2 H2BA 107.8
C4 C3 C2 115.6(8)
C4 C3 H3A 108.4
C2 C3 H3A 108.4
C4 C3 H3B 108.4
C2 C3 H3B 108.4
H3A C3 H3B 107.4
O4 C4 O3 125.2(10)
O4 C4 C3 118.3(9)
O3 C4 C3 116.4(9)
O12 N1 O11 122.0(16)
O12 N1 O13 119.8(15)
O11 N1 O13 116.6(15)
O12A N1AA O13A 120.9(19)
O12A N1AA O11A 118.5(18)
O13A N1AA O11A 120.4(18)
O21 N2 O22 124.1(16)
O21 N2 O23 118.6(16)
O22 N2 O23 117.2(15)
O22A N2AA O21A 120.1(19)
O22A N2AA O23A 119.6(19)
O21A N2AA O23A 120.2(19)

loop_
_geom_bond_atom_site_label_1
_geom_bond_atom_site_label_2
_geom_bond_distance
Cu1 O1 1.915(8)
Cu1 N2A 1.924(9)
Cu1 O1A 2.007(8)
Cu1 N1A 2.007(10)
Cu1 O1W 2.278(10)
Cu1 O1B 2.792(7)
O1W H1W1 0.823(18)
O1W H1W2 0.821(19)
O1A C13A 1.307(13)
O1A Cu2 2.445(7)
O2A C15A 1.333(15)
O2A H2A 0.8400
N1A C1A 1.351(16)
N1A C5A 1.360(14)
N2A C6A 1.283(14)
N2A N3A 1.356(14)
N3A C13A 1.326(14)
C1A C2A 1.378(19)
C1A H1AA 0.9500
C2A C3A 1.380(18)
C2A H2AE 0.9500
C3A C4A 1.372(19)
C3A H3AA 0.9500
C4A C5A 1.404(17)
C4A H4AA 0.9500
C5A C6A 1.491(18)
C6A C7A 1.475(14)
C7A C8A 1.408(14)
C7A C12A 1.409(17)
C8A C9A 1.377(16)
C8A H8AA 0.9500
C9A C10A 1.36(2)
C9A H9AA 0.9500
C10A C11A 1.37(2)
C10A H10A 0.9500
C11A C12A 1.390(17)
C11A H11A 0.9500
C12A H12A 0.9500
C13A C14A 1.459(17)
C14A C15A 1.399(16)
C14A C19A 1.408(17)
C15A C16A 1.396(19)
C16A C17A 1.34(2)
C16A H16A 0.9500
C17A C18A 1.38(2)
C17A H17A 0.9500
C18A C19A 1.364(18)
C18A H18A 0.9500
C19A H19A 0.9500
Cu2 O2 1.877(6)
Cu2 N2B 1.916(8)
Cu2 N1B 1.983(8)
Cu2 O1B 1.996(7)
O1B C13B 1.281(11)
O2B C15B 1.338(14)
O2B H2B 0.8400
N1B C1B 1.311(12)
N1B C5B 1.339(12)
N2B C6B 1.292(12)
N2B N3B 1.375(11)
N3B C13B 1.331(13)
C1B C2B 1.374(15)
C1B H1BA 0.9500
C2B C3B 1.370(17)
C2B H2BC 0.9500
C3B C4B 1.377(16)
C3B H3BA 0.9500
C4B C5B 1.369(15)
C4B H4BA 0.9500
C5B C6B 1.487(13)
C6B C7F 1.40(2)
C6B C7B 1.488(11)
C7B C8B 1.3900
C7B C12B 1.3900
C8B C9B 1.3900
C8B H8BA 0.9500
C9B C10B 1.3900
C9B H9BA 0.9500
C10B C11B 1.3900
C10B H10B 0.9500
C11B C12B 1.3900
C11B H11B 0.9500
C12B H12B 0.9500
C7F C8F 1.3900
C7F C12F 1.3900
C8F C9F 1.3900
C8F H8FA 0.9500
C9F C10F 1.3900
C9F H9FA 0.9500
C10F C11F 1.3900
C10F H10C 0.9500
C11F C12F 1.3900
C11F H11C 0.9500
C12F H12C 0.9500
C13B C14B 1.505(13)
C14B C15B 1.387(14)
C14B C19B 1.404(15)
C15B C16B 1.393(15)
C16B C17B 1.384(19)
C16B H16B 0.9500
C17B C18B 1.38(2)
C17B H17B 0.9500
C18B C19B 1.402(16)
C18B H18B 0.9500
C19B H19B 0.9500
Cu3 O3 1.899(7)
Cu3 N2C 1.921(8)
Cu3 O1C 1.973(7)
Cu3 N1C 1.981(8)
Cu3 O1D 2.483(7)
O1C C13C 1.320(12)
O1C Cu4 2.494(7)
O2C C15C 1.346(16)
O2C H2C 0.8400
N1C C1C 1.346(13)
N1C C5C 1.356(13)
N2C C6C 1.301(13)
N2C N3C 1.369(11)
N3C C13C 1.335(13)
C2C C3C 1.356(16)
C2C C1C 1.387(15)
C2C H2CA 0.9500
C3C C4C 1.401(16)
C3C H3CA 0.9500
C4C C5C 1.392(14)
C4C H4CA 0.9500
C5C C6C 1.486(15)
C6C C7C 1.479(15)
C7C C8C 1.390(16)
C7C C12C 1.403(16)
C8C C9C 1.394(17)
C8C H8CA 0.9500
C9C C10C 1.38(2)
C9C H9CA 0.9500
C10C C11C 1.378(19)
C10C H10D 0.9500
C11C C12C 1.369(16)
C11C H11D 0.9500
C12C H12D 0.9500
C13C C14C 1.474(13)
C1C H1CA 0.9500
C14C C19C 1.384(15)
C14C C15C 1.399(16)
C15C C16C 1.396(16)
C16C C17C 1.38(2)
C16C H16C 0.9500
C17C C18C 1.38(2)
C17C H17C 0.9500
C18C C19C 1.392(15)
C18C H18C 0.9500
C19C H19C 0.9500
Cu4 O4 1.872(8)
Cu4 N2D 1.892(9)
Cu4 N1H 1.948(12)
Cu4 O1D 1.967(7)
Cu4 N1D 1.982(10)
O1D C13D 1.297(12)
O2D C15D 1.357(15)
O2D H2D 0.8400
N2D C6D 1.284(18)
N2D N3D 1.359(12)
N2D C6H 1.37(2)
N3D C13D 1.345(13)
N1D C1D 1.3900
N1D C5D 1.3900
C1D C2D 1.3900
C1D H1DA 0.9500
C2D C3D 1.3900
C2D H2DA 0.9500
C3D C4D 1.3900
C3D H3DA 0.9500
C4D C5D 1.3900
C4D H4DA 0.9500
C5D C6D 1.464(15)
C6D C7D 1.487(14)
C7D C8D 1.3900
C7D C12D 1.3900
C8D C9D 1.3900
C8D H8DA 0.9500
C9D C10D 1.3900
C9D H9DA 0.9500
C10D C11D 1.3900
C10D H10E 0.9500
C11D C12D 1.3900
C11D H11E 0.9500
C12D H12E 0.9500
N1H C1H 1.3900
N1H C5H 1.3900
C1H C2H 1.3900
C1H H1HA 0.9500
C2H C3H 1.3900
C2H H2HA 0.9500
C3H C4H 1.3900
C3H H3HA 0.9500
C4H C5H 1.3900
C4H H4HA 0.9500
C5H C6H 1.461(16)
C6H C7H 1.486(16)
C7H C8H 1.3900
C7H C12H 1.3900
C8H C9H 1.3900
C8H H8HA 0.9500
C9H C10H 1.3900
C9H H9HA 0.9500
C10H C11H 1.3900
C10H H10F 0.9500
C11H C12H 1.3900
C11H H11F 0.9500
C12H H12F 0.9500
C13D C14D 1.467(14)
C14D C15D 1.407(16)
C14D C19D 1.415(15)
C15D C16D 1.359(18)
C16D C17D 1.36(2)
C16D H16D 0.9500
C17D C18D 1.39(2)
C17D H17D 0.9500
C18D C19D 1.413(16)
C18D H18D 0.9500
C19D H19D 0.9500
O1 C1 1.264(12)
O2 C1 1.276(12)
O3 C4 1.284(11)
O4 C4 1.247(12)
C1 C2 1.474(14)
C2 C3 1.498(15)
C2 H2AA 0.9900
C2 H2BA 0.9900
C3 C4 1.488(14)
C3 H3A 0.9900
C3 H3B 0.9900
N1 O12 1.252(15)
N1 O11 1.282(16)
N1 O13 1.284(15)
N1AA O12A 1.267(18)
N1AA O13A 1.271(18)
N1AA O11A 1.279(18)
N2 O21 1.269(16)
N2 O22 1.269(16)
N2 O23 1.288(16)
N2AA O22A 1.268(18)
N2AA O21A 1.274(18)
N2AA O23A 1.276(18)

loop_
_geom_hbond_atom_site_label_D
_geom_hbond_atom_site_label_H
_geom_hbond_atom_site_label_A
_geom_hbond_distance_DH
_geom_hbond_distance_HA
_geom_hbond_distance_DA
_geom_hbond_angle_DHA
_geom_hbond_site_symmetry_A
O1W H1W1 N2 0.823(18) 2.68(4) 3.42(2) 149(5) 4_565
O1W H1W1 O21 0.823(18) 2.30(3) 3.13(2) 176(3) 4_565
O1W H1W1 O22 0.823(18) 2.46(5) 2.973(18) 122(4) 4_565
O1W H1W1 O23A 0.823(18) 2.57(5) 3.31(4) 152(5) 4_565
O2A H2A N3A 0.84 1.85 2.561(14) 141.6 .
C1A H1AA O1 0.95 2.55 3.048(16) 113.0 .
C1A H1AA O13 0.95 2.59 3.43(2) 148.2 1_655
C1A H1AA O12A 0.95 2.54 3.28(4) 134.9 1_655
C2A H2AE O12 0.95 2.59 3.36(2) 137.6 3_665
C2A H2AE O11A 0.95 2.49 3.16(3) 127.7 3_665
O2B H2B N3B 0.84 1.84 2.547(11) 141.3 .
C1B H1BA O2 0.95 2.55 3.063(12) 113.8 .
C1B H1BA O23 0.95 2.48 3.337(18) 150.2 .
C16B H16B O11A 0.95 2.60 3.44(4) 147.8 .
C2C H2CA O11 0.95 2.47 3.11(2) 124.0 3_665
C1C H1CA O3 0.95 2.63 3.127(13) 112.7 .
C1C H1CA O12A 0.95 2.25 2.99(3) 133.8 1_655
O2D H2D N3D 0.84 1.86 2.584(13) 143.7 .
C2 H2AA O13 0.99 2.55 3.528(18) 171.9 1_655
C3 H3A O23 0.99 2.47 3.399(17) 155.9 .

loop_
_geom_torsion_atom_site_label_1
_geom_torsion_atom_site_label_2
_geom_torsion_atom_site_label_3
_geom_torsion_atom_site_label_4
_geom_torsion
C6A N2A N3A C13A -179.7(10)
Cu1 N2A N3A C13A 4.8(12)
C5A N1A C1A C2A -1.0(19)
Cu1 N1A C1A C2A -176.9(10)
N1A C1A C2A C3A -1(2)
C1A C2A C3A C4A 2(2)
C2A C3A C4A C5A -1(2)
C1A N1A C5A C4A 1.7(18)
Cu1 N1A C5A C4A 178.1(10)
C1A N1A C5A C6A -175.9(11)
Cu1 N1A C5A C6A 0.5(13)
C3A C4A C5A N1A -1(2)
C3A C4A C5A C6A 176.5(13)
N3A N2A C6A C7A -1.0(19)
Cu1 N2A C6A C7A 174.4(9)
N3A N2A C6A C5A 177.6(10)
Cu1 N2A C6A C5A -7.0(13)
N1A C5A C6A N2A 4.0(15)
C4A C5A C6A N2A -173.4(12)
N1A C5A C6A C7A -177.2(10)
C4A C5A C6A C7A 5.4(19)
N2A C6A C7A C8A -124.9(14)
C5A C6A C7A C8A 56.5(16)
N2A C6A C7A C12A 51.1(18)
C5A C6A C7A C12A -127.5(13)
C12A C7A C8A C9A 2.5(19)
C6A C7A C8A C9A 178.5(12)
C7A C8A C9A C10A 0(2)
C8A C9A C10A C11A -2(2)
C9A C10A C11A C12A 1(2)
C10A C11A C12A C7A 1(2)
C8A C7A C12A C11A -3.2(19)
C6A C7A C12A C11A -179.2(12)
Cu1 O1A C13A N3A -0.7(13)
Cu2 O1A C13A N3A 110.8(10)
Cu1 O1A C13A C14A 178.3(8)
Cu2 O1A C13A C14A -70.1(12)
N2A N3A C13A O1A -2.5(15)
N2A N3A C13A C14A 178.4(9)
O1A C13A C14A C15A 170.5(10)
N3A C13A C14A C15A -10.4(16)
O1A C13A C14A C19A -6.3(16)
N3A C13A C14A C19A 172.8(10)
C19A C14A C15A O2A 176.8(12)
C13A C14A C15A O2A 0.1(19)
C19A C14A C15A C16A 0.4(18)
C13A C14A C15A C16A -176.4(11)
O2A C15A C16A C17A -178.6(13)
C14A C15A C16A C17A -2(2)
C15A C16A C17A C18A 3(2)
C16A C17A C18A C19A -3(2)
C17A C18A C19A C14A 1(2)
C15A C14A C19A C18A 0.0(17)
C13A C14A C19A C18A 176.8(11)
C6B N2B N3B C13B 174.4(9)
Cu2 N2B N3B C13B -7.8(10)
C5B N1B C1B C2B 0.5(17)
Cu2 N1B C1B C2B 178.7(9)
N1B C1B C2B C3B 2.1(19)
C1B C2B C3B C4B -1.8(19)
C2B C3B C4B C5B -0.8(19)
C1B N1B C5B C4B -3.3(15)
Cu2 N1B C5B C4B 178.2(8)
C1B N1B C5B C6B 175.8(9)
Cu2 N1B C5B C6B -2.6(11)
C3B C4B C5B N1B 3.5(17)
C3B C4B C5B C6B -175.6(11)
N3B N2B C6B C7F -2(2)
Cu2 N2B C6B C7F -179.4(17)
N3B N2B C6B C5B -179.1(8)
Cu2 N2B C6B C5B 3.1(11)
N3B N2B C6B C7B -0.6(15)
Cu2 N2B C6B C7B -178.3(7)
N1B C5B C6B N2B -0.2(12)
C4B C5B C6B N2B 179.0(10)
N1B C5B C6B C7F -177.8(16)
C4B C5B C6B C7F 1(2)
N1B C5B C6B C7B -178.6(9)
C4B C5B C6B C7B 0.5(16)
N2B C6B C7B C8B -127.7(9)
C5B C6B C7B C8B 50.6(12)
N2B C6B C7B C12B 51.1(12)
C5B C6B C7B C12B -130.5(9)
C12B C7B C8B C9B 0.0
C6B C7B C8B C9B 178.9(8)
C7B C8B C9B C10B 0.0
C8B C9B C10B C11B 0.0
C9B C10B C11B C12B 0.0
C10B C11B C12B C7B 0.0
C8B C7B C12B C11B 0.0
C6B C7B C12B C11B -178.9(8)
N2B C6B C7F C8F 138.0(17)
C5B C6B C7F C8F -45(2)
N2B C6B C7F C12F -43(3)
C5B C6B C7F C12F 134.3(16)
C12F C7F C8F C9F 0.0
C6B C7F C8F C9F 179(3)
C7F C8F C9F C10F 0.0
C8F C9F C10F C11F 0.0
C9F C10F C11F C12F 0.0
C10F C11F C12F C7F 0.0
C8F C7F C12F C11F 0.0
C6B C7F C12F C11F -179(3)
Cu2 O1B C13B N3B 9.4(11)
Cu1 O1B C13B N3B 104.3(9)
Cu2 O1B C13B C14B -172.1(7)
Cu1 O1B C13B C14B -77.2(10)
N2B N3B C13B O1B -1.7(13)
N2B N3B C13B C14B 179.7(8)
O1B C13B C14B C15B 175.6(10)
N3B C13B C14B C15B -5.8(14)
O1B C13B C14B C19B -2.8(14)
N3B C13B C14B C19B 175.9(9)
C19B C14B C15B O2B 174.2(11)
C13B C14B C15B O2B -4.1(17)
C19B C14B C15B C16B -2.4(17)
C13B C14B C15B C16B 179.3(10)
O2B C15B C16B C17B -175.8(11)
C14B C15B C16B C17B 1.0(18)
C15B C16B C17B C18B -0.5(19)
C16B C17B C18B C19B 1(2)
C17B C18B C19B C14B -2.5(18)
C15B C14B C19B C18B 3.1(16)
C13B C14B C19B C18B -178.6(10)
C6C N2C N3C C13C -176.8(9)
Cu3 N2C N3C C13C -4.0(10)
C1C C2C C3C C4C 0.4(19)
C2C C3C C4C C5C -0.1(18)
C1C N1C C5C C4C -3.1(15)
Cu3 N1C C5C C4C -179.9(8)
C1C N1C C5C C6C 177.0(9)
Cu3 N1C C5C C6C 0.2(11)
C3C C4C C5C N1C 1.4(16)
C3C C4C C5C C6C -178.7(10)
N3C N2C C6C C7C -3.5(15)
Cu3 N2C C6C C7C -176.1(8)
N3C N2C C6C C5C 179.2(8)
Cu3 N2C C6C C5C 6.6(11)
N1C C5C C6C N2C -4.2(13)
C4C C5C C6C N2C 175.9(10)
N1C C5C C6C C7C 178.4(9)
C4C C5C C6C C7C -1.5(17)
N2C C6C C7C C8C -50.2(15)
C5C C6C C7C C8C 126.8(11)
N2C C6C C7C C12C 129.8(12)
C5C C6C C7C C12C -53.2(14)
C12C C7C C8C C9C 2.4(17)
C6C C7C C8C C9C -177.5(10)
C7C C8C C9C C10C -1.8(18)
C8C C9C C10C C11C 0(2)
C9C C10C C11C C12C 2(2)
C10C C11C C12C C7C -1.7(18)
C8C C7C C12C C11C -0.7(17)
C6C C7C C12C C11C 179.2(10)
Cu3 O1C C13C N3C 3.4(12)
Cu4 O1C C13C N3C 100.9(9)
Cu3 O1C C13C C14C -174.1(7)
Cu4 O1C C13C C14C -76.5(10)
N2C N3C C13C O1C 0.2(13)
N2C N3C C13C C14C 177.7(8)
C5C N1C C1C C2C 3.3(16)
Cu3 N1C C1C C2C 179.7(8)
C3C C2C C1C N1C -2.0(18)
O1C C13C C14C C19C -6.5(14)
N3C C13C C14C C19C 175.9(9)
O1C C13C C14C C15C 175.1(10)
N3C C13C C14C C15C -2.5(15)
C19C C14C C15C O2C -178.8(11)
C13C C14C C15C O2C -0.4(18)
C19C C14C C15C C16C 3.8(17)
C13C C14C C15C C16C -177.8(11)
O2C C15C C16C C17C 179.7(12)
C14C C15C C16C C17C -3(2)
C15C C16C C17C C18C 0(2)
C16C C17C C18C C19C 1(2)
C15C C14C C19C C18C -2.2(17)
C13C C14C C19C C18C 179.3(10)
C17C C18C C19C C14C -0.4(19)
O1D Cu4 N2D C6D -179.1(15)
N1D Cu4 N2D C6D 0.4(15)
O1C Cu4 N2D C6D 99.8(14)
N1H Cu4 N2D N3D 174.0(8)
O1D Cu4 N2D N3D -2.1(7)
N1D Cu4 N2D N3D 177.4(8)
O1C Cu4 N2D N3D -83.2(7)
N1H Cu4 N2D C6H -0.1(14)
O1D Cu4 N2D C6H -176.2(14)
O1C Cu4 N2D C6H 102.6(13)
C6D N2D N3D C13D 179.3(13)
C6H N2D N3D C13D 175.0(16)
Cu4 N2D N3D C13D 2.0(10)
C5D N1D C1D C2D 0.0
Cu4 N1D C1D C2D -173.8(9)
N1D C1D C2D C3D 0.0
C1D C2D C3D C4D 0.0
C2D C3D C4D C5D 0.0
C3D C4D C5D N1D 0.0
C3D C4D C5D C6D 179.0(17)
C1D N1D C5D C4D 0.0
Cu4 N1D C5D C4D 174.5(8)
C1D N1D C5D C6D -179.1(15)
Cu4 N1D C5D C6D -4.6(14)
N3D N2D C6D C5D -180.0(12)
Cu4 N2D C6D C5D -3(2)
N3D N2D C6D C7D 0(3)
Cu4 N2D C6D C7D 176.8(14)
C4D C5D C6D N2D -174.4(10)
N1D C5D C6D N2D 5(2)
C4D C5D C6D C7D 6(2)
N1D C5D C6D C7D -175.1(14)
N2D C6D C7D C8D 49(3)
C5D C6D C7D C8D -131.1(16)
N2D C6D C7D C12D -128.2(19)
C5D C6D C7D C12D 51(2)
C12D C7D C8D C9D 0.0
C6D C7D C8D C9D -177.5(14)
C7D C8D C9D C10D 0.0
C8D C9D C10D C11D 0.0
C9D C10D C11D C12D 0.0
C10D C11D C12D C7D 0.0
C8D C7D C12D C11D 0.0
C6D C7D C12D C11D 177.5(13)
C5H N1H C1H C2H 0.0
Cu4 N1H C1H C2H -174.6(12)
N1H C1H C2H C3H 0.0
C1H C2H C3H C4H 0.0
C2H C3H C4H C5H 0.0
C3H C4H C5H N1H 0.0
C3H C4H C5H C6H -177(2)
C1H N1H C5H C4H 0.0
Cu4 N1H C5H C4H 175.5(10)
C1H N1H C5H C6H 177.5(18)
Cu4 N1H C5H C6H -7.0(16)
N3D N2D C6H C5H -177.3(14)
Cu4 N2D C6H C5H -4(2)
N3D N2D C6H C7H 5(3)
Cu4 N2D C6H C7H 178.8(15)
C4H C5H C6H N2D -175.3(13)
N1H C5H C6H N2D 7(3)
C4H C5H C6H C7H 2(3)
N1H C5H C6H C7H -175.3(16)
N2D C6H C7H C8H 48(3)
C5H C6H C7H C8H -129.7(19)
N2D C6H C7H C12H -128.8(18)
C5H C6H C7H C12H 54(3)
C12H C7H C8H C9H 0.0
C6H C7H C8H C9H -176.3(16)
C7H C8H C9H C10H 0.0
C8H C9H C10H C11H 0.0
C9H C10H C11H C12H 0.0
C10H C11H C12H C7H 0.0
C8H C7H C12H C11H 0.0
C6H C7H C12H C11H 176.4(16)
Cu4 O1D C13D N3D -1.0(11)
Cu3 O1D C13D N3D 103.5(10)
Cu4 O1D C13D C14D -179.5(7)
Cu3 O1D C13D C14D -74.9(11)
N2D N3D C13D O1D -0.5(13)
N2D N3D C13D C14D 178.0(8)
O1D C13D C14D C15D 177.3(10)
N3D C13D C14D C15D -1.3(15)
O1D C13D C14D C19D -7.5(14)
N3D C13D C14D C19D 174.0(9)
C19D C14D C15D O2D -176.4(11)
C13D C14D C15D O2D -1.2(18)
C19D C14D C15D C16D 3.5(18)
C13D C14D C15D C16D 178.7(11)
O2D C15D C16D C17D 178.0(13)
C14D C15D C16D C17D -2(2)
C15D C16D C17D C18D 0(2)
C16D C17D C18D C19D 1(2)
C17D C18D C19D C14D 1.0(17)
C15D C14D C19D C18D -3.0(16)
C13D C14D C19D C18D -178.5(10)
N1B Cu2 O2 C1 175.2(9)
O1B Cu2 O2 C1 -16.7(9)
O1A Cu2 O2 C1 63.1(9)
O1C Cu3 O3 C4 -26.6(9)
N1C Cu3 O3 C4 157.4(9)
O1D Cu3 O3 C4 56.6(9)
N1H Cu4 O4 C4 149.4(11)
O1D Cu4 O4 C4 -35.9(10)
N1D Cu4 O4 C4 147.0(10)
O1C Cu4 O4 C4 46.2(10)
Cu1 O1 C1 O2 0.2(18)
Cu1 O1 C1 C2 178.9(8)
Cu2 O2 C1 O1 -33.2(16)
Cu2 O2 C1 C2 148.1(8)
O1 C1 C2 C3 154.9(11)
O2 C1 C2 C3 -26.4(15)
C1 C2 C3 C4 -49.3(14)
Cu4 O4 C4 O3 3.0(17)
Cu4 O4 C4 C3 -176.5(7)
Cu3 O3 C4 O4 -23.3(15)
Cu3 O3 C4 C3 156.2(7)
C2 C3 C4 O4 165.9(10)
C2 C3 C4 O3 -13.6(14)
